data_4517425
loop_
_publ_author_name
'Roque, Jose B.'
'Kuroda, Yusuke'
'Jurczyk, Justin'
'Xu, Li-Ping'
'Ham, Jin Su'
'G\"ottemann, Lucas T.'
'Roberts, Charis A.'
'Adpressa, Donovon'
'Saur\'i, Josep'
'Joyce, Leo A.'
'Musaev, Djamaladdin G.'
'Yeung, Charles S.'
'Sarpong, Richmond'

_publ_section_title
;
 C--C Cleavage Approach to C--H Functionalization of Saturated Aza-Cycles
;
_journal_name_full 'ACS Catalysis'
_journal_page_first 2929
_journal_page_last 2941
_journal_paper_doi 10.1021/acscatal.9b04551
_journal_year 2020
_chemical_absolute_configuration ad
_chemical_formula_moiety 'C13 H15 N O2'
_chemical_formula_sum 'C13 H15 N O2'
_chemical_formula_weight 217.26
_space_group_crystal_system tetragonal
_space_group_IT_number 96
_space_group_name_Hall 'P 4nw 2abw'
_space_group_name_H-M_alt 'P 43 21 2'
_atom_sites_solution_hydrogens mixed
_atom_sites_solution_primary dual
_audit_creation_method SHELXL-2014/7
_cell_angle_alpha 90
_cell_angle_beta 90
_cell_angle_gamma 90
_cell_formula_units_Z 8
_cell_length_a 7.97537(5)
_cell_length_b 7.97537(5)
_cell_length_c 34.7796(3)
_cell_measurement_reflns_used 19857
_cell_measurement_temperature 100(2)
_cell_measurement_theta_max 78.3150
_cell_measurement_theta_min 5.4840
_cell_volume 2212.21(3)
_computing_cell_refinement 'CrysAlisPro 1.171.40.45a (Rigaku OD, 2019)'
_computing_data_collection 'CrysAlisPro 1.171.40.45a (Rigaku OD, 2019)'
_computing_data_reduction 'CrysAlisPro 1.171.40.45a (Rigaku OD, 2019)'
_computing_molecular_graphics 'Olex2 (Dolomanov et al., 2009)'
_computing_publication_material 'Olex2 (Dolomanov et al., 2009)'
_computing_structure_refinement 'SHELXL-2014/7 (Sheldrick, 2014)'
_computing_structure_solution 'ShelXT (Sheldrick, 2015)'
_diffrn_ambient_temperature 100(2)
_diffrn_detector_area_resol_mean 5.8140
_diffrn_measured_fraction_theta_full 0.997
_diffrn_measured_fraction_theta_max 0.997
_diffrn_measurement_device_type 'ROD, Synergy Custom DW system, Pilatus 200K'
_diffrn_measurement_method '\w scans'
_diffrn_radiation_type CuK\a
_diffrn_radiation_wavelength 1.54184
_diffrn_reflns_av_R_equivalents 0.0403
_diffrn_reflns_av_unetI/netI 0.0135
_diffrn_reflns_Laue_measured_fraction_full 0.997
_diffrn_reflns_Laue_measured_fraction_max 0.997
_diffrn_reflns_limit_h_max 8
_diffrn_reflns_limit_h_min -9
_diffrn_reflns_limit_k_max 9
_diffrn_reflns_limit_k_min -9
_diffrn_reflns_limit_l_max 43
_diffrn_reflns_limit_l_min -43
_diffrn_reflns_number 24011
_diffrn_reflns_point_group_measured_fraction_full 0.998
_diffrn_reflns_point_group_measured_fraction_max 0.998
_diffrn_reflns_theta_full 74.000
_diffrn_reflns_theta_max 74.451
_diffrn_reflns_theta_min 5.087
_diffrn_source 'Rotating-anode X-ray tube'
_exptl_absorpt_coefficient_mu 0.709
_exptl_absorpt_correction_T_max 1.00000
_exptl_absorpt_correction_T_min 0.84252
_exptl_absorpt_correction_type multi-scan
_exptl_absorpt_process_details
;
Olex2 1.3-ac4
(compiled 2018.12.18 svn.r3554 for Rigaku Oxford Diffraction, GUI svn.r1)
;
_exptl_crystal_colour colourless
_exptl_crystal_density_diffrn 1.305
_exptl_crystal_description block
_exptl_crystal_F_000 928
_exptl_crystal_size_max 0.420
_exptl_crystal_size_mid 0.310
_exptl_crystal_size_min 0.210
_refine_diff_density_max 0.144
_refine_diff_density_min -0.187
_refine_diff_density_rms 0.037
_refine_ls_abs_structure_details
;
 Flack x determined using 833 quotients [(I+)-(I-)]/[(I+)+(I-)]
 (Parsons, Flack and Wagner, Acta Cryst. B69 (2013) 249-259).
;
_refine_ls_abs_structure_Flack -0.06(5)
_refine_ls_extinction_method none
_refine_ls_goodness_of_fit_ref 1.058
_refine_ls_hydrogen_treatment mixed
_refine_ls_matrix_type full
_refine_ls_number_parameters 149
_refine_ls_number_reflns 2251
_refine_ls_number_restraints 0
_refine_ls_restrained_S_all 1.058
_refine_ls_R_factor_all 0.0272
_refine_ls_R_factor_gt 0.0271
_refine_ls_shift/su_max 0.001
_refine_ls_shift/su_mean 0.000
_refine_ls_structure_factor_coef Fsqd
_refine_ls_weighting_details 'w=1/[\s^2^(Fo^2^)+(0.0379P)^2^+0.5099P] where P=(Fo^2^+2Fc^2^)/3'
_refine_ls_weighting_scheme calc
_refine_ls_wR_factor_gt 0.0699
_refine_ls_wR_factor_ref 0.0700
_reflns_Friedel_coverage 0.595
_reflns_Friedel_fraction_full 1.000
_reflns_Friedel_fraction_max 1.000
_reflns_number_gt 2241
_reflns_number_total 2251
_reflns_threshold_expression 'I > 2\s(I)'
_cod_data_source_file cs9b04551_si_003.cif
_cod_data_source_block Jurczyk001_Sarpong
_cod_depositor_comments 'Adding full bibliography for 4517425--4517427.cif.'
_cod_database_code 4517425
_shelx_shelxl_version_number 2014/7
_shelx_space_group_comment
;
The symmetry employed for this shelxl refinement is uniquely defined
by the following loop, which should always be used as a source of
symmetry information in preference to the above space-group names.
They are only intended as comments.
;
_shelx_estimated_absorpt_t_min 0.755
_shelx_estimated_absorpt_t_max 0.865

loop_
_space_group_symop_operation_xyz
'x, y, z'
'-x, -y, z+1/2'
'-y+1/2, x+1/2, z+3/4'
'y+1/2, -x+1/2, z+1/4'
'-x+1/2, y+1/2, -z+3/4'
'x+1/2, -y+1/2, -z+1/4'
'y, x, -z'
'-y, -x, -z+1/2'

loop_
_atom_site_label
_atom_site_type_symbol
_atom_site_fract_x
_atom_site_fract_y
_atom_site_fract_z
_atom_site_U_iso_or_equiv
_atom_site_adp_type
_atom_site_occupancy
_atom_site_site_symmetry_order
_atom_site_calc_flag
_atom_site_refinement_flags_posn
_atom_site_refinement_flags_adp
_atom_site_refinement_flags_occupancy
_atom_site_disorder_assembly
_atom_site_disorder_group
C1 C 0.42331(18) 0.5056(2) 0.36195(4) 0.0208(3) Uani 1 1 d . . . . .
H1A H 0.4685 0.4358 0.3408 0.025 Uiso 1 1 calc R U . . .
H1B H 0.3655 0.6036 0.3505 0.025 Uiso 1 1 calc R U . . .
C2 C 0.30082(19) 0.4036(2) 0.38629(5) 0.0250(3) Uani 1 1 d . . . . .
H2A H 0.3499 0.2917 0.3913 0.030 Uiso 1 1 calc R U . . .
H2B H 0.1959 0.3871 0.3715 0.030 Uiso 1 1 calc R U . . .
C3 C 0.25844(19) 0.4868(2) 0.42483(4) 0.0227(3) Uani 1 1 d . . . . .
H3A H 0.1798 0.4144 0.4393 0.027 Uiso 1 1 calc R U . . .
H3B H 0.2020 0.5954 0.4200 0.027 Uiso 1 1 calc R U . . .
C4 C 0.41663(18) 0.51670(19) 0.44916(4) 0.0194(3) Uani 1 1 d . . . . .
H4A H 0.3864 0.5729 0.4736 0.023 Uiso 1 1 calc R U . . .
H4B H 0.4708 0.4083 0.4554 0.023 Uiso 1 1 calc R U . . .
C5 C 0.53589(17) 0.62592(18) 0.42631(4) 0.0159(3) Uani 1 1 d . . . . .
H5 H 0.4950 0.7444 0.4257 0.019 Uiso 1 1 calc R U . . .
C6 C 0.73361(17) 0.62109(18) 0.42974(4) 0.0155(3) Uani 1 1 d . . . . .
C7 C 0.72653(17) 0.55574(17) 0.38745(4) 0.0163(3) Uani 1 1 d . . . . .
C8 C 0.81126(17) 0.49817(18) 0.45757(4) 0.0158(3) Uani 1 1 d . . . . .
C9 C 0.89650(17) 0.55730(19) 0.48989(4) 0.0186(3) Uani 1 1 d . . . . .
H9 H 0.9033 0.6745 0.4946 0.022 Uiso 1 1 calc R U . . .
C10 C 0.97157(19) 0.4453(2) 0.51535(4) 0.0228(3) Uani 1 1 d . . . . .
H10 H 1.0305 0.4866 0.5371 0.027 Uiso 1 1 calc R U . . .
C11 C 0.9608(2) 0.2742(2) 0.50909(4) 0.0244(3) Uani 1 1 d . . . . .
H11 H 1.0111 0.1980 0.5266 0.029 Uiso 1 1 calc R U . . .
C12 C 0.8757(2) 0.21437(19) 0.47692(4) 0.0224(3) Uani 1 1 d . . . . .
H12 H 0.8680 0.0971 0.4725 0.027 Uiso 1 1 calc R U . . .
C13 C 0.80186(19) 0.32587(18) 0.45126(4) 0.0191(3) Uani 1 1 d . . . . .
H13 H 0.7446 0.2843 0.4293 0.023 Uiso 1 1 calc R U . . .
N1 N 0.55863(14) 0.56116(15) 0.38690(3) 0.0170(3) Uani 1 1 d . . . . .
O1 O 0.80858(13) 0.77901(13) 0.43466(3) 0.0195(2) Uani 1 1 d . . . . .
O2 O 0.83082(12) 0.51249(13) 0.36333(3) 0.0203(2) Uani 1 1 d . . . . .
H1 H 0.751(3) 0.858(3) 0.4198(7) 0.048(6) Uiso 1 1 d . . . . .

loop_
_atom_site_aniso_label
_atom_site_aniso_U_11
_atom_site_aniso_U_22
_atom_site_aniso_U_33
_atom_site_aniso_U_23
_atom_site_aniso_U_13
_atom_site_aniso_U_12
C1 0.0166(7) 0.0263(8) 0.0195(6) -0.0062(6) -0.0032(6) 0.0030(6)
C2 0.0166(7) 0.0274(8) 0.0308(8) -0.0066(6) -0.0040(6) -0.0036(6)
C3 0.0143(7) 0.0282(8) 0.0256(7) 0.0007(6) 0.0019(5) -0.0014(6)
C4 0.0171(7) 0.0213(7) 0.0197(6) 0.0000(6) 0.0015(5) -0.0011(5)
C5 0.0165(7) 0.0169(7) 0.0143(6) -0.0008(5) -0.0003(5) 0.0004(5)
C6 0.0138(6) 0.0160(7) 0.0166(6) -0.0014(5) 0.0008(5) -0.0026(5)
C7 0.0172(6) 0.0149(6) 0.0167(6) 0.0017(5) 0.0002(5) -0.0012(5)
C8 0.0122(6) 0.0193(7) 0.0161(6) 0.0006(5) 0.0033(5) -0.0005(5)
C9 0.0171(7) 0.0201(7) 0.0187(6) -0.0021(5) 0.0007(5) 0.0004(5)
C10 0.0192(7) 0.0310(8) 0.0180(6) -0.0008(6) -0.0003(5) 0.0049(6)
C11 0.0230(8) 0.0283(8) 0.0218(7) 0.0077(6) 0.0035(6) 0.0087(6)
C12 0.0226(7) 0.0184(7) 0.0262(7) 0.0032(6) 0.0061(6) 0.0022(6)
C13 0.0178(7) 0.0195(7) 0.0200(6) -0.0004(5) 0.0023(5) -0.0012(5)
N1 0.0164(6) 0.0196(6) 0.0150(5) -0.0027(5) 0.0004(4) -0.0001(5)
O1 0.0212(5) 0.0149(5) 0.0224(5) 0.0015(4) -0.0025(4) -0.0048(4)
O2 0.0180(5) 0.0241(5) 0.0187(5) -0.0015(4) 0.0038(4) 0.0003(4)

loop_
_atom_type_symbol
_atom_type_description
_atom_type_scat_dispersion_real
_atom_type_scat_dispersion_imag
_atom_type_scat_source
C C 0.0181 0.0091 'International Tables Vol C Tables 4.2.6.8 and 6.1.1.4'
H H 0.0000 0.0000 'International Tables Vol C Tables 4.2.6.8 and 6.1.1.4'
N N 0.0311 0.0180 'International Tables Vol C Tables 4.2.6.8 and 6.1.1.4'
O O 0.0492 0.0322 'International Tables Vol C Tables 4.2.6.8 and 6.1.1.4'

loop_
_geom_angle_atom_site_label_1
_geom_angle_atom_site_label_2
_geom_angle_atom_site_label_3
_geom_angle
_geom_angle_site_symmetry_1
_geom_angle_site_symmetry_3
_geom_angle_publ_flag
N1 C1 C2 107.82(11) . . ?
C1 C2 C3 113.27(12) . . ?
C2 C3 C4 111.55(12) . . ?
C5 C4 C3 108.38(11) . . ?
N1 C5 C4 111.29(11) . . ?
N1 C5 C6 86.50(10) . . ?
C4 C5 C6 124.91(12) . . ?
O1 C6 C8 109.22(11) . . ?
O1 C6 C7 115.44(11) . . ?
C8 C6 C7 113.69(11) . . ?
O1 C6 C5 114.31(11) . . ?
C8 C6 C5 118.22(12) . . ?
C7 C6 C5 84.33(10) . . ?
O2 C7 N1 132.43(13) . . ?
O2 C7 C6 135.34(13) . . ?
N1 C7 C6 92.22(11) . . ?
C13 C8 C9 119.09(13) . . ?
C13 C8 C6 121.13(12) . . ?
C9 C8 C6 119.77(13) . . ?
C10 C9 C8 120.31(14) . . ?
C11 C10 C9 120.35(14) . . ?
C10 C11 C12 119.62(14) . . ?
C13 C12 C11 120.18(14) . . ?
C12 C13 C8 120.45(13) . . ?
C7 N1 C1 137.77(12) . . ?
C7 N1 C5 96.94(11) . . ?
C1 N1 C5 124.73(11) . . ?

loop_
_geom_bond_atom_site_label_1
_geom_bond_atom_site_label_2
_geom_bond_distance
_geom_bond_site_symmetry_2
_geom_bond_publ_flag
C1 N1 1.4540(17) . ?
C1 C2 1.528(2) . ?
C2 C3 1.533(2) . ?
C3 C4 1.538(2) . ?
C4 C5 1.515(2) . ?
C5 N1 1.4758(17) . ?
C5 C6 1.5818(19) . ?
C6 O1 1.4047(17) . ?
C6 C8 1.5106(19) . ?
C6 C7 1.5613(18) . ?
C7 O2 1.2307(17) . ?
C7 N1 1.3399(18) . ?
C8 C13 1.394(2) . ?
C8 C9 1.3958(19) . ?
C9 C10 1.393(2) . ?
C10 C11 1.385(2) . ?
C11 C12 1.393(2) . ?
C12 C13 1.391(2) . ?

loop_
_geom_torsion_atom_site_label_1
_geom_torsion_atom_site_label_2
_geom_torsion_atom_site_label_3
_geom_torsion_atom_site_label_4
_geom_torsion
_geom_torsion_site_symmetry_1
_geom_torsion_site_symmetry_2
_geom_torsion_site_symmetry_3
_geom_torsion_site_symmetry_4
_geom_torsion_publ_flag
N1 C1 C2 C3 45.70(17) . . . . ?
C1 C2 C3 C4 -58.44(17) . . . . ?
C2 C3 C4 C5 58.29(16) . . . . ?
C3 C4 C5 N1 -49.09(15) . . . . ?
C3 C4 C5 C6 -150.16(13) . . . . ?
N1 C5 C6 O1 116.08(12) . . . . ?
C4 C5 C6 O1 -130.28(14) . . . . ?
N1 C5 C6 C8 -113.20(12) . . . . ?
C4 C5 C6 C8 0.4(2) . . . . ?
N1 C5 C6 C7 0.69(10) . . . . ?
C4 C5 C6 C7 114.33(14) . . . . ?
O1 C6 C7 O2 65.9(2) . . . . ?
C8 C6 C7 O2 -61.4(2) . . . . ?
C5 C6 C7 O2 -179.80(17) . . . . ?
O1 C6 C7 N1 -115.02(12) . . . . ?
C8 C6 C7 N1 117.62(13) . . . . ?
C5 C6 C7 N1 -0.76(11) . . . . ?
O1 C6 C8 C13 -159.28(13) . . . . ?
C7 C6 C8 C13 -28.76(19) . . . . ?
C5 C6 C8 C13 67.73(17) . . . . ?
O1 C6 C8 C9 19.63(17) . . . . ?
C7 C6 C8 C9 150.16(12) . . . . ?
C5 C6 C8 C9 -113.36(15) . . . . ?
C13 C8 C9 C10 0.3(2) . . . . ?
C6 C8 C9 C10 -178.68(13) . . . . ?
C8 C9 C10 C11 -0.7(2) . . . . ?
C9 C10 C11 C12 0.6(2) . . . . ?
C10 C11 C12 C13 -0.1(2) . . . . ?
C11 C12 C13 C8 -0.4(2) . . . . ?
C9 C8 C13 C12 0.3(2) . . . . ?
C6 C8 C13 C12 179.24(12) . . . . ?
O2 C7 N1 C1 8.8(3) . . . . ?
C6 C7 N1 C1 -170.33(17) . . . . ?
O2 C7 N1 C5 179.90(16) . . . . ?
C6 C7 N1 C5 0.81(12) . . . . ?
C2 C1 N1 C7 127.27(17) . . . . ?
C2 C1 N1 C5 -42.01(19) . . . . ?
C4 C5 N1 C7 -127.07(12) . . . . ?
C6 C5 N1 C7 -0.80(12) . . . . ?
C4 C5 N1 C1 45.70(18) . . . . ?
C6 C5 N1 C1 171.97(13) . . . . ?
